data_1531961
loop_
_publ_author_name
'Obbade, S.'
'Yagoubi, S.'
'Dion, C.'
'Bekaert, E.'
'Saadi, M.'
'Abraham, F.'

_publ_section_title
;
 Synthesis and crystal structure of new uranyl tungstates M2 (U O2) (W2
 O8) (M = Na, K), M2 (U O2)2 (W O5) O (M = K, Rb) and Na10 (U O2)8 (W5
 O20) O8
;
_journal_name_full 'Journal of Solid State Chemistry'
_journal_page_first 305
_journal_page_last 318
_journal_volume 172
_journal_year 2003
_chemical_formula_sum 'K2 O10 U W2'
_chemical_name_systematic 'K2 (U O2) (W2 O8)'
_space_group_IT_number 62
_symmetry_space_group_name_Hall '-P 2n 2a'
_symmetry_space_group_name_H-M 'P m c n'
_cell_angle_alpha 90
_cell_angle_beta 90
_cell_angle_gamma 90
_cell_formula_units_Z 4
_cell_length_a 7.5884
_cell_length_b 8.6157
_cell_length_c 13.946
_cell_volume 911.781
_citation_journal_id_ASTM JSSCBI
_cod_data_source_file Obbade_JSSCBI_2003_1538.cif
_cod_data_source_block K2O10U1W2
_cod_original_cell_volume 911.7808
_cod_original_sg_symbol_Hall '-P 2ac 2n (y,z,x)'
_cod_original_formula_sum 'K2 O10 U1 W2'
_cod_database_code 1531961

loop_
_symmetry_equiv_pos_as_xyz
x,y,z
-x,y+1/2,-z+1/2
-x+1/2,-y+1/2,z+1/2
x+1/2,-y,-z
-x,-y,-z
x,-y-1/2,z-1/2
x-1/2,y-1/2,-z-1/2
-x-1/2,y,z

loop_
_atom_site_label
_atom_site_type_symbol
_atom_site_fract_x
_atom_site_fract_y
_atom_site_fract_z
_atom_site_occupancy
_atom_site_U_iso_or_equiv
K1 K+1 0.75 0.1508 0.3064 1 0.0
O2 O-2 0.75 0.8676 0.4172 1 0.0
U1 U+6 0.25 0.52721 0.49618 1 0.0
K2 K+1 0.25 0.1715 0.2827 1 0.0
W1 W+6 0.00175 0.85444 0.42732 1 0.0
O1 O-2 -0.029 0.6508 0.4844 1 0.0
O3 O-2 0.0353 0.0652 0.4224 1 0.0
O7 O-2 0.25 0.4934 0.368 1 0.0
O4 O-2 0.25 0.8081 0.4668 1 0.0
O6 O-2 0.25 0.5559 0.6247 1 0.0
O5 O-2 0.0329 0.8087 0.3077 1 0.0
